data_2008409
loop_
_publ_author_name
'Elazami, Mohamed'
'Bitit, Najib'
'Kerbal, Abdelali'
'Fahim, Mohamed'
'El-Bali, Brahim'
'Bolte, Michael'

_publ_section_title
;
 Diethyl 2-anthracen-9-ylmethylenemalonate
;
_journal_issue 4
_journal_name_full 'Acta Crystallographica Section C'
_journal_page_first IUC9900037
_journal_paper_doi 10.1107/S0108270199099643
_journal_volume 55
_journal_year 1999
_chemical_formula_sum 'C22 H20 O4'
_chemical_formula_weight 348.38
_chemical_name_systematic ?
_space_group_IT_number 14
_symmetry_cell_setting monoclinic
_symmetry_space_group_name_Hall '-P 2yn'
_symmetry_space_group_name_H-M 'P 1 21/n 1'
_audit_creation_method SHELXL-97
_cell_angle_alpha 90.00
_cell_angle_beta 108.810(10)
_cell_angle_gamma 90.00
_cell_formula_units_Z 4
_cell_length_a 9.985(2)
_cell_length_b 14.839(3)
_cell_length_c 12.744(3)
_cell_measurement_reflns_used 4813
_cell_measurement_temperature 173(2)
_cell_measurement_theta_max 25
_cell_measurement_theta_min 1
_cell_volume 1787.4(7)
_computing_cell_refinement 'Siemens SMART'
_computing_data_collection 'Siemens SMART'
_computing_data_reduction 'Siemens SAINT'
_computing_molecular_graphics 'XP in SHELXTL-Plus (Sheldrick, 1991)'
_computing_structure_refinement 'SHELXL97 (Sheldrick, 1997)'
_computing_structure_solution 'SHELXS97 (Sheldrick, 1990)'
_diffrn_ambient_temperature 173(2)
_diffrn_measured_fraction_theta_full 0.919
_diffrn_measured_fraction_theta_max 0.919
_diffrn_measurement_device_type 'Siemens CCD three-circle'
_diffrn_measurement_method \w
_diffrn_radiation_monochromator graphite
_diffrn_radiation_source 'fine-focus sealed tube'
_diffrn_radiation_type MoK\a
_diffrn_radiation_wavelength 0.71073
_diffrn_reflns_av_R_equivalents 0.071
_diffrn_reflns_av_sigmaI/netI 0.0692
_diffrn_reflns_limit_h_max 12
_diffrn_reflns_limit_h_min -12
_diffrn_reflns_limit_k_max 19
_diffrn_reflns_limit_k_min -19
_diffrn_reflns_limit_l_max 16
_diffrn_reflns_limit_l_min -16
_diffrn_reflns_number 17991
_diffrn_reflns_theta_full 28.06
_diffrn_reflns_theta_max 28.06
_diffrn_reflns_theta_min 2.18
_diffrn_standards_decay_% 0
_diffrn_standards_interval_time 0
_diffrn_standards_number 0
_exptl_absorpt_coefficient_mu 0.089
_exptl_absorpt_correction_T_max 0.983
_exptl_absorpt_correction_T_min 0.966
_exptl_absorpt_correction_type empirical
_exptl_absorpt_process_details '(SADABS; Sheldrick, 1996)'
_exptl_crystal_colour yellow
_exptl_crystal_density_diffrn 1.295
_exptl_crystal_density_method 'not measured'
_exptl_crystal_description block
_exptl_crystal_F_000 736
_exptl_crystal_size_max 0.40
_exptl_crystal_size_mid 0.30
_exptl_crystal_size_min 0.20
_refine_diff_density_max 0.263
_refine_diff_density_min -0.237
_refine_ls_extinction_coef 0.0141(13)
_refine_ls_extinction_method SHELXL97
_refine_ls_goodness_of_fit_ref 1.017
_refine_ls_hydrogen_treatment mixed
_refine_ls_matrix_type full
_refine_ls_number_parameters 236
_refine_ls_number_reflns 3990
_refine_ls_number_restraints 0
_refine_ls_restrained_S_all 1.017
_refine_ls_R_factor_all 0.112
_refine_ls_R_factor_gt 0.054
_refine_ls_shift/su_max <0.001
_refine_ls_shift/su_mean 0.000
_refine_ls_structure_factor_coef Fsqd
_refine_ls_weighting_details 'calc w = 1/[\s^2^(Fo^2^)+(0.0386P)^2^+0.8328P] where P = Fo^2^+2Fc^2^)/3'
_refine_ls_weighting_scheme calc
_refine_ls_wR_factor_ref 0.119
_reflns_number_gt 2420
_reflns_number_total 3990
_reflns_threshold_expression I>2\s(I)
_cod_data_source_file qa0107.cif
_cod_data_source_block b8
_cod_depositor_comments
;
The following automatic conversions were performed:
'_symmetry_cell_setting' value 'Monoclinic' changed to 'monoclinic'
according to '/home/saulius/struct/CIF-dictionaries/cif_core.dic'
dictionary named 'cif_core.dic' version 2.4.1 from 2010-06-29.

Automatic conversion script
Id: cif_fix_enum 1527 2010-12-29 10:47:43Z saulius 
;
_cod_original_sg_symbol_H-M 'P 21/n'
_cod_database_code 2008409
_cod_database_fobs_code 2008409

loop_
_symmetry_equiv_pos_as_xyz
'x, y, z'
'-x+1/2, y+1/2, -z+1/2'
'-x, -y, -z'
'x-1/2, -y-1/2, z-1/2'

loop_
_atom_site_label
_atom_site_fract_x
_atom_site_fract_y
_atom_site_fract_z
_atom_site_U_iso_or_equiv
_atom_site_adp_type
_atom_site_calc_flag
_atom_site_refinement_flags
_atom_site_occupancy
_atom_site_disorder_assembly
_atom_site_disorder_group
_atom_site_type_symbol
C1 0.3726(2) 0.64728(13) 0.65610(16) 0.0240(5) Uani d . 1 . . C
H1 0.3388 0.6835 0.5915 0.029 Uiso calc R 1 . . H
C2 0.5013(2) 0.66778(13) 0.72500(16) 0.0223(4) Uani d . 1 . . C
C3 0.5753(2) 0.74805(14) 0.69788(17) 0.0238(5) Uani d . 1 . . C
O3 0.52381(16) 0.79753(10) 0.61994(12) 0.0353(4) Uani d . 1 . . O
O4 0.70559(15) 0.75816(9) 0.77071(12) 0.0291(4) Uani d . 1 . . O
C5 0.7837(2) 0.83858(14) 0.75651(18) 0.0296(5) Uani d . 1 . . C
H5A 0.7408 0.8934 0.7764 0.035 Uiso calc R 1 . . H
H5B 0.7809 0.8439 0.6784 0.035 Uiso calc R 1 . . H
C6 0.9332(2) 0.82858(15) 0.83099(18) 0.0343(5) Uani d . 1 . . C
H6A 0.9882 0.8814 0.8232 0.051 Uiso calc R 1 . . H
H6B 0.9746 0.7742 0.8105 0.051 Uiso calc R 1 . . H
H6C 0.9348 0.8236 0.9081 0.051 Uiso calc R 1 . . H
C7 0.5760(2) 0.61227(14) 0.82584(17) 0.0251(5) Uani d . 1 . . C
O7 0.62278(18) 0.53813(11) 0.82050(13) 0.0434(4) Uani d . 1 . . O
O8 0.58219(15) 0.65501(10) 0.91932(11) 0.0304(4) Uani d . 1 . . O
C9 0.6537(3) 0.60826(16) 1.02368(17) 0.0370(6) Uani d . 1 . . C
H9A 0.7571 0.6184 1.0458 0.044 Uiso calc R 1 . . H
H9B 0.6356 0.5426 1.0149 0.044 Uiso calc R 1 . . H
C10 0.5965(3) 0.64530(17) 1.11022(18) 0.0422(6) Uani d . 1 . . C
H10A 0.6426 0.6151 1.1811 0.063 Uiso calc R 1 . . H
H10B 0.4943 0.6349 1.0876 0.063 Uiso calc R 1 . . H
H10C 0.6155 0.7102 1.1185 0.063 Uiso calc R 1 . . H
C11 0.2759(2) 0.57468(13) 0.66821(16) 0.0223(5) Uani d . 1 . . C
C12 0.2125(2) 0.57868(13) 0.75319(16) 0.0218(4) Uani d . 1 . . C
C13 0.2399(2) 0.64932(14) 0.83420(16) 0.0248(5) Uani d . 1 . . C
H13 0.3059 0.6952 0.8335 0.030 Uiso calc R 1 . . H
C14 0.1732(2) 0.65194(14) 0.91216(17) 0.0285(5) Uani d . 1 . . C
H14 0.1948 0.6990 0.9656 0.034 Uiso calc R 1 . . H
C15 0.0719(2) 0.58552(14) 0.91482(18) 0.0307(5) Uani d . 1 . . C
H15 0.0261 0.5884 0.9695 0.037 Uiso calc R 1 . . H
C16 0.0408(2) 0.51793(14) 0.83916(17) 0.0276(5) Uani d . 1 . . C
H16 -0.0279 0.4742 0.8410 0.033 Uiso calc R 1 . . H
C17 0.1096(2) 0.51102(13) 0.75611(16) 0.0227(5) Uani d . 1 . . C
C18 0.0763(2) 0.44273(13) 0.67660(16) 0.0246(5) Uani d . 1 . . C
H18 0.0094 0.3981 0.6797 0.030 Uiso calc R 1 . . H
C19 0.1376(2) 0.43754(13) 0.59257(16) 0.0229(5) Uani d . 1 . . C
C20 0.1009(2) 0.36882(14) 0.50966(17) 0.0283(5) Uani d . 1 . . C
H20 0.0358 0.3231 0.5133 0.034 Uiso calc R 1 . . H
C21 0.1571(2) 0.36750(15) 0.42557(18) 0.0339(6) Uani d . 1 . . C
H21 0.1293 0.3220 0.3703 0.041 Uiso calc R 1 . . H
C22 0.2575(2) 0.43391(14) 0.42005(17) 0.0310(5) Uani d . 1 . . C
H22 0.2964 0.4323 0.3612 0.037 Uiso calc R 1 . . H
C23 0.2982(2) 0.49987(14) 0.49871(16) 0.0273(5) Uani d . 1 . . C
H23 0.3669 0.5428 0.4947 0.033 Uiso calc R 1 . . H
C24 0.2388(2) 0.50540(13) 0.58754(15) 0.0227(5) Uani d . 1 . . C

loop_
_atom_site_aniso_label
_atom_site_aniso_U_11
_atom_site_aniso_U_22
_atom_site_aniso_U_33
_atom_site_aniso_U_12
_atom_site_aniso_U_13
_atom_site_aniso_U_23
C1 0.0293(12) 0.0237(11) 0.0211(10) 0.0008(9) 0.0111(9) 0.0019(9)
C2 0.0248(11) 0.0226(11) 0.0222(10) -0.0009(9) 0.0115(9) -0.0016(9)
C3 0.0253(11) 0.0252(11) 0.0234(11) 0.0006(9) 0.0112(9) -0.0020(9)
O3 0.0350(9) 0.0332(9) 0.0343(9) -0.0052(7) 0.0066(7) 0.0103(7)
O4 0.0251(8) 0.0292(8) 0.0315(8) -0.0056(6) 0.0070(7) 0.0045(6)
C5 0.0277(12) 0.0267(12) 0.0348(12) -0.0063(9) 0.0106(10) 0.0007(10)
C6 0.0310(13) 0.0348(13) 0.0374(13) -0.0039(10) 0.0114(11) -0.0030(10)
C7 0.0233(12) 0.0248(11) 0.0288(12) -0.0029(9) 0.0107(9) 0.0008(9)
O7 0.0604(12) 0.0316(9) 0.0374(9) 0.0140(8) 0.0148(8) 0.0028(7)
O8 0.0346(9) 0.0330(9) 0.0221(8) 0.0069(7) 0.0073(7) 0.0032(6)
C9 0.0391(14) 0.0424(14) 0.0280(12) 0.0120(11) 0.0090(11) 0.0103(11)
C10 0.0444(15) 0.0547(16) 0.0259(12) 0.0126(12) 0.0094(11) 0.0096(11)
C11 0.0199(11) 0.0221(10) 0.0236(11) 0.0011(8) 0.0049(9) 0.0043(9)
C12 0.0196(11) 0.0233(10) 0.0209(10) 0.0028(8) 0.0041(9) 0.0026(9)
C13 0.0232(11) 0.0254(11) 0.0250(11) -0.0017(9) 0.0068(9) -0.0014(9)
C14 0.0302(12) 0.0291(12) 0.0270(11) 0.0015(10) 0.0102(10) -0.0036(9)
C15 0.0354(13) 0.0336(13) 0.0283(12) 0.0018(10) 0.0174(10) 0.0008(10)
C16 0.0268(12) 0.0290(12) 0.0297(12) -0.0021(9) 0.0128(10) 0.0032(9)
C17 0.0206(11) 0.0238(11) 0.0219(11) 0.0012(8) 0.0042(9) 0.0039(9)
C18 0.0238(11) 0.0235(11) 0.0264(11) -0.0014(9) 0.0079(9) 0.0039(9)
C19 0.0222(11) 0.0219(11) 0.0226(11) 0.0032(9) 0.0044(9) 0.0017(8)
C20 0.0316(12) 0.0231(11) 0.0277(12) 0.0009(9) 0.0061(10) -0.0005(9)
C21 0.0416(14) 0.0276(12) 0.0298(13) 0.0054(10) 0.0077(11) -0.0056(10)
C22 0.0356(13) 0.0325(12) 0.0272(12) 0.0088(10) 0.0134(10) -0.0014(10)
C23 0.0278(12) 0.0280(12) 0.0270(11) 0.0032(9) 0.0104(10) 0.0041(10)
C24 0.0215(11) 0.0251(11) 0.0203(11) 0.0045(9) 0.0052(9) 0.0023(9)

loop_
_atom_type_symbol
_atom_type_description
_atom_type_scat_dispersion_real
_atom_type_scat_dispersion_imag
_atom_type_scat_source
C C 0.0033 0.0016 'International Tables Vol C Tables 4.2.6.8 and 6.1.1.4'
H H 0.0000 0.0000 'International Tables Vol C Tables 4.2.6.8 and 6.1.1.4'
O O 0.0106 0.0060 'International Tables Vol C Tables 4.2.6.8 and 6.1.1.4'

loop_
_geom_angle_atom_site_label_1
_geom_angle_atom_site_label_2
_geom_angle_atom_site_label_3
_geom_angle
C2 C1 C11 127.98(18)
C1 C2 C3 118.03(18)
C1 C2 C7 122.87(18)
C3 C2 C7 119.07(18)
O3 C3 O4 124.16(19)
O3 C3 C2 124.15(19)
O4 C3 C2 111.69(17)
C3 O4 C5 116.18(15)
O4 C5 C6 107.60(17)
O7 C7 O8 125.26(19)
O7 C7 C2 123.04(19)
O8 C7 C2 111.70(17)
C7 O8 C9 117.02(16)
O8 C9 C10 107.69(17)
C24 C11 C12 120.48(18)
C24 C11 C1 118.47(17)
C12 C11 C1 120.84(18)
C11 C12 C13 123.41(18)
C11 C12 C17 119.06(18)
C13 C12 C17 117.46(17)
C14 C13 C12 121.38(19)
C13 C14 C15 121.1(2)
C16 C15 C14 119.87(19)
C15 C16 C17 121.4(2)
C18 C17 C16 121.82(18)
C18 C17 C12 119.38(18)
C16 C17 C12 118.76(18)
C17 C18 C19 122.41(19)
C18 C19 C20 122.32(19)
C18 C19 C24 118.83(18)
C20 C19 C24 118.83(18)
C21 C20 C19 121.3(2)
C20 C21 C22 120.3(2)
C23 C22 C21 120.5(2)
C22 C23 C24 121.2(2)
C11 C24 C23 122.33(19)
C11 C24 C19 119.83(17)
C23 C24 C19 117.84(18)

loop_
_geom_bond_atom_site_label_1
_geom_bond_atom_site_label_2
_geom_bond_site_symmetry_2
_geom_bond_distance
_geom_bond_publ_flag
C1 C2 . 1.336(3) ?
C1 C11 . 1.488(3) ?
C2 C3 . 1.500(3) ?
C2 C7 . 1.506(3) ?
C3 O3 . 1.209(2) ?
C3 O4 . 1.341(2) ?
O4 C5 . 1.469(2) ?
C5 C6 . 1.496(3) ?
C7 O7 . 1.206(2) ?
C7 O8 . 1.333(2) ?
O8 C9 . 1.466(2) ?
C9 C10 . 1.500(3) ?
C11 C24 . 1.416(3) ?
C11 C12 . 1.421(3) ?
C12 C13 . 1.434(3) ?
C12 C17 . 1.446(3) ?
C13 C14 . 1.363(3) ?
C14 C15 . 1.420(3) ?
C15 C16 . 1.356(3) ?
C16 C17 . 1.439(3) ?
C17 C18 . 1.395(3) ?
C18 C19 . 1.397(3) ?
C19 C20 . 1.429(3) ?
C19 C24 . 1.442(3) ?
C20 C21 . 1.361(3) ?
C21 C22 . 1.423(3) ?
C22 C23 . 1.366(3) ?
C23 C24 . 1.440(3) ?

loop_
_geom_hbond_atom_site_label_D
_geom_hbond_atom_site_label_H
_geom_hbond_atom_site_label_A
_geom_hbond_site_symmetry_A
_geom_hbond_distance_DH
_geom_hbond_distance_HA
_geom_hbond_distance_DA
_geom_hbond_angle_DHA
C15 H15 O3 4_576 0.95 2.56 3.299(3) 134.5
C9 H9A O3 4_676 0.99 2.81 3.767(3) 161.8
C16 H16 O3 2_546 0.95 2.67 3.406(3) 135.1
C22 H22 O7 3_666 0.95 2.72 3.655(3) 167.6
C6 H6A O7 2_656 0.98 2.95 3.607(3) 125.7

loop_
_geom_torsion_atom_site_label_1
_geom_torsion_atom_site_label_2
_geom_torsion_atom_site_label_3
_geom_torsion_atom_site_label_4
_geom_torsion
C11 C1 C2 C3 -176.43(18)
C11 C1 C2 C7 5.5(3)
C1 C2 C3 O3 3.0(3)
C7 C2 C3 O3 -178.91(19)
C1 C2 C3 O4 -176.99(17)
C7 C2 C3 O4 1.1(2)
O3 C3 O4 C5 4.2(3)
C2 C3 O4 C5 -175.78(16)
C3 O4 C5 C6 -169.75(17)
C1 C2 C7 O7 70.7(3)
C3 C2 C7 O7 -107.3(2)
C1 C2 C7 O8 -108.9(2)
C3 C2 C7 O8 73.1(2)
O7 C7 O8 C9 1.0(3)
C2 C7 O8 C9 -179.44(18)
C7 O8 C9 C10 -155.78(19)
C2 C1 C11 C24 -117.5(2)
C2 C1 C11 C12 67.8(3)
C24 C11 C12 C13 -176.86(18)
C1 C11 C12 C13 -2.3(3)
C24 C11 C12 C17 0.0(3)
C1 C11 C12 C17 174.60(18)
C11 C12 C13 C14 177.9(2)
C17 C12 C13 C14 1.0(3)
C12 C13 C14 C15 -1.1(3)
C13 C14 C15 C16 0.3(3)
C14 C15 C16 C17 0.7(3)
C15 C16 C17 C18 -178.7(2)
C15 C16 C17 C12 -0.9(3)
C11 C12 C17 C18 0.9(3)
C13 C12 C17 C18 177.92(18)
C11 C12 C17 C16 -177.05(18)
C13 C12 C17 C16 0.0(3)
C16 C17 C18 C19 177.10(19)
C12 C17 C18 C19 -0.8(3)
C17 C18 C19 C20 -178.46(19)
C17 C18 C19 C24 -0.2(3)
C18 C19 C20 C21 176.9(2)
C24 C19 C20 C21 -1.3(3)
C19 C20 C21 C22 1.6(3)
C20 C21 C22 C23 -0.2(3)
C21 C22 C23 C24 -1.4(3)
C12 C11 C24 C23 178.68(18)
C1 C11 C24 C23 4.0(3)
C12 C11 C24 C19 -1.0(3)
C1 C11 C24 C19 -175.71(17)
C22 C23 C24 C11 -178.01(19)
C22 C23 C24 C19 1.7(3)
C18 C19 C24 C11 1.1(3)
C20 C19 C24 C11 179.39(18)
C18 C19 C24 C23 -178.58(18)
C20 C19 C24 C23 -0.3(3)

loop_
_cod_related_entry_id
_cod_related_entry_database
_cod_related_entry_code
1 ChemSpider 9006870
